data_7016037
loop_
_publ_author_name
'Buffet, Jean-Charles'
'Okuda, Jun'

_publ_section_title
;
 Scandium alkyl and amide complexes containing a cyclen-derived (NNNN)
 macrocyclic ligand: synthesis, structure and ring-opening
 polymerization activity toward lactide monomers.
;
_journal_issue 30
_journal_name_full 'Dalton transactions (Cambridge, England : 2003)'
_journal_page_first 7748
_journal_page_last 7754
_journal_paper_doi 10.1039/c1dt10075k
_journal_volume 40
_journal_year 2011
_chemical_formula_moiety 'C30 H76 K2 N10 Si4'
_chemical_formula_sum 'C30 H76 K2 N10 Si4'
_chemical_formula_weight 767.57
_chemical_name_systematic
;
?
;
_space_group_IT_number 60
_symmetry_cell_setting orthorhombic
_symmetry_space_group_name_Hall '-P 2n 2ab'
_symmetry_space_group_name_H-M 'P b c n'
_atom_sites_solution_hydrogens geom
_atom_sites_solution_primary direct
_atom_sites_solution_secondary difmap
_audit_creation_method SHELXL-97
_cell_angle_alpha 90.00
_cell_angle_beta 90.00
_cell_angle_gamma 90.00
_cell_formula_units_Z 4
_cell_length_a 11.8280(12)
_cell_length_b 17.4871(18)
_cell_length_c 21.696(2)
_cell_measurement_reflns_used 6748
_cell_measurement_temperature 100(2)
_cell_measurement_theta_max 30.6
_cell_measurement_theta_min 1.9
_cell_volume 4487.5(8)
_computing_cell_refinement 'Bruker SMART (2001)'
_computing_data_collection 'Bruker SMART (2001)'
_computing_data_reduction 'Bruker SAINT+ (1999)'
_computing_molecular_graphics 'ORTEP-III (Farrugia, 1999)'
_computing_structure_refinement 'SHELXL-97 (Sheldrick, 1997)'
_computing_structure_solution 'SIR-92 (Altomare 1992)'
_diffrn_ambient_temperature 100(2)
_diffrn_measured_fraction_theta_full 1.000
_diffrn_measured_fraction_theta_max 1.000
_diffrn_measurement_device_type 'CCD area detector'
_diffrn_measurement_method 'omega scans'
_diffrn_radiation_monochromator graphite
_diffrn_radiation_source 'fine-focus sealed tube'
_diffrn_radiation_type MoK\a
_diffrn_radiation_wavelength 0.71073
_diffrn_reflns_av_R_equivalents 0.1773
_diffrn_reflns_av_sigmaI/netI 0.0753
_diffrn_reflns_limit_h_max 15
_diffrn_reflns_limit_h_min -15
_diffrn_reflns_limit_k_max 22
_diffrn_reflns_limit_k_min -22
_diffrn_reflns_limit_l_max 28
_diffrn_reflns_limit_l_min -28
_diffrn_reflns_number 55158
_diffrn_reflns_theta_full 25.00
_diffrn_reflns_theta_max 27.50
_diffrn_reflns_theta_min 1.88
_exptl_absorpt_coefficient_mu 0.350
_exptl_absorpt_correction_T_max 0.9477
_exptl_absorpt_correction_T_min 0.6706
_exptl_absorpt_correction_type multi-scan
_exptl_absorpt_process_details 'Bruker SADABS'
_exptl_crystal_colour colourless
_exptl_crystal_density_diffrn 1.136
_exptl_crystal_density_meas 1.14
_exptl_crystal_density_method 'not measured'
_exptl_crystal_description block
_exptl_crystal_F_000 1680
_exptl_crystal_size_max 0.22
_exptl_crystal_size_mid 0.15
_exptl_crystal_size_min 0.12
_refine_diff_density_max 0.374
_refine_diff_density_min -0.307
_refine_diff_density_rms 0.071
_refine_ls_extinction_method none
_refine_ls_goodness_of_fit_ref 1.005
_refine_ls_hydrogen_treatment riding
_refine_ls_matrix_type full
_refine_ls_number_parameters 252
_refine_ls_number_reflns 5165
_refine_ls_number_restraints 0
_refine_ls_restrained_S_all 1.005
_refine_ls_R_factor_all 0.0634
_refine_ls_R_factor_gt 0.0390
_refine_ls_shift/su_max 0.001
_refine_ls_shift/su_mean 0.000
_refine_ls_structure_factor_coef Fsqd
_refine_ls_weighting_details 'calc w=1/[\s^2^(Fo^2^)+(0.0477P)^2^+0.0000P] where P=(Fo^2^+2Fc^2^)/3'
_refine_ls_weighting_scheme calc
_refine_ls_wR_factor_gt 0.0921
_refine_ls_wR_factor_ref 0.1175
_reflns_number_gt 3710
_reflns_number_total 5165
_reflns_threshold_expression >2sigma(I)
_cod_data_source_file c1dt10075k.txt
_cod_data_source_block 1
_cod_original_sg_symbol_H-M Pbcn
_cod_database_code 7016037

loop_
_symmetry_equiv_pos_as_xyz
'x, y, z'
'-x+1/2, -y+1/2, z+1/2'
'x+1/2, -y+1/2, -z'
'-x, y, -z+1/2'
'-x, -y, -z'
'x-1/2, y-1/2, -z-1/2'
'-x-1/2, y-1/2, z'
'x, -y, z-1/2'

loop_
_atom_site_label
_atom_site_type_symbol
_atom_site_fract_x
_atom_site_fract_y
_atom_site_fract_z
_atom_site_U_iso_or_equiv
_atom_site_adp_type
_atom_site_occupancy
_atom_site_symmetry_multiplicity
_atom_site_calc_flag
_atom_site_refinement_flags
_atom_site_disorder_assembly
_atom_site_disorder_group
C1 C 0.99637(18) 0.27152(12) 0.56703(10) 0.0246(5) Uani 1 1 d . . .
H1A H 0.9509 0.3096 0.5900 0.030 Uiso 1 1 calc R . .
H1B H 0.9756 0.2758 0.5230 0.030 Uiso 1 1 calc R . .
C2 C 1.12125(18) 0.29238(13) 0.57385(10) 0.0258(5) Uani 1 1 d . . .
H2A H 1.1670 0.2523 0.5535 0.031 Uiso 1 1 calc R . .
H2B H 1.1350 0.3409 0.5516 0.031 Uiso 1 1 calc R . .
C3 C 1.28583(19) 0.31061(13) 0.63901(11) 0.0279(5) Uani 1 1 d . . .
H3A H 1.3096 0.3167 0.6825 0.033 Uiso 1 1 calc R . .
H3B H 1.3048 0.3587 0.6173 0.033 Uiso 1 1 calc R . .
C4 C 1.35535(18) 0.24655(13) 0.61062(11) 0.0272(5) Uani 1 1 d . . .
H4A H 1.3380 0.2439 0.5660 0.033 Uiso 1 1 calc R . .
H4B H 1.4365 0.2594 0.6148 0.033 Uiso 1 1 calc R . .
C5 C 1.36542(19) 0.10895(14) 0.59514(11) 0.0315(5) Uani 1 1 d . . .
H5A H 1.3662 0.0600 0.6180 0.038 Uiso 1 1 calc R . .
H5B H 1.4426 0.1179 0.5790 0.038 Uiso 1 1 calc R . .
C6 C 1.28415(19) 0.10207(14) 0.54123(11) 0.0302(5) Uani 1 1 d . . .
H6A H 1.2911 0.1481 0.5149 0.036 Uiso 1 1 calc R . .
H6B H 1.3054 0.0571 0.5160 0.036 Uiso 1 1 calc R . .
C7 C 1.08558(19) 0.11758(13) 0.51399(10) 0.0260(5) Uani 1 1 d . . .
H7A H 1.0778 0.0761 0.4833 0.031 Uiso 1 1 calc R . .
H7B H 1.1154 0.1632 0.4924 0.031 Uiso 1 1 calc R . .
C8 C 0.96892(18) 0.13637(12) 0.54021(10) 0.0245(5) Uani 1 1 d . . .
H8A H 0.9200 0.1535 0.5058 0.029 Uiso 1 1 calc R . .
H8B H 0.9358 0.0886 0.5568 0.029 Uiso 1 1 calc R . .
C9 C 0.8428(2) 0.26709(15) 0.69010(13) 0.0337(6) Uani 1 1 d . . .
C10 C 0.7166(2) 0.18175(16) 0.59266(12) 0.0392(6) Uani 1 1 d . . .
H10A H 0.7160 0.1380 0.5644 0.059 Uiso 1 1 calc R . .
H10B H 0.7135 0.2293 0.5689 0.059 Uiso 1 1 calc R . .
H10C H 0.6508 0.1789 0.6200 0.059 Uiso 1 1 calc R . .
C11 C 0.9021(2) -0.06782(13) 0.67722(11) 0.0330(6) Uani 1 1 d . . .
H11A H 0.9040 -0.0749 0.6324 0.050 Uiso 1 1 calc R . .
H11B H 0.8689 -0.1132 0.6966 0.050 Uiso 1 1 calc R . .
H11C H 0.9792 -0.0604 0.6926 0.050 Uiso 1 1 calc R . .
C12 C 0.6719(2) 0.00053(15) 0.66092(14) 0.0434(7) Uani 1 1 d . . .
H12A H 0.6212 0.0432 0.6704 0.065 Uiso 1 1 calc R . .
H12B H 0.6403 -0.0469 0.6776 0.065 Uiso 1 1 calc R . .
H12C H 0.6800 -0.0042 0.6161 0.065 Uiso 1 1 calc R . .
C101 C 1.1129(2) 0.37042(13) 0.66538(12) 0.0302(5) Uani 1 1 d . . .
H10D H 1.1322 0.4149 0.6400 0.045 Uiso 1 1 calc R . .
H10E H 1.1433 0.3774 0.7070 0.045 Uiso 1 1 calc R . .
H10F H 1.0305 0.3651 0.6675 0.045 Uiso 1 1 calc R . .
C102 C 1.3998(2) 0.16275(17) 0.69507(12) 0.0323(6) Uani 1 1 d . . .
C103 C 1.1435(2) 0.01659(14) 0.58203(13) 0.0339(6) Uani 1 1 d . . .
N1 N 0.96485(14) 0.19471(10) 0.58878(8) 0.0202(4) Uani 1 1 d . . .
N2 N 1.16189(15) 0.30117(10) 0.63779(8) 0.0225(4) Uani 1 1 d . . .
N3 N 1.33606(15) 0.17100(10) 0.63785(8) 0.0243(4) Uani 1 1 d . . .
N4 N 1.16666(15) 0.09397(10) 0.56109(8) 0.0228(4) Uani 1 1 d . . .
N5 N 0.87419(14) 0.10234(10) 0.68165(8) 0.0211(4) Uani 1 1 d . . .
Si1 Si 0.85010(5) 0.17987(3) 0.64015(3) 0.02162(15) Uani 1 1 d . . .
Si2 Si 0.81402(5) 0.01863(3) 0.69638(3) 0.02312(15) Uani 1 1 d . . .
K1 K 1.11363(4) 0.14453(3) 0.68690(2) 0.02036(13) Uani 1 1 d . . .
H2SI H 0.7920(19) 0.0114(12) 0.7638(10) 0.027(6) Uiso 1 1 d . . .
H9A H 0.908(2) 0.2755(14) 0.7118(12) 0.035(7) Uiso 1 1 d . . .
H9B H 0.785(2) 0.2606(15) 0.7169(14) 0.046(8) Uiso 1 1 d . . .
H9C H 0.822(2) 0.3135(17) 0.6679(13) 0.048(8) Uiso 1 1 d . . .
H10G H 1.382(2) 0.1138(18) 0.7114(15) 0.060(9) Uiso 1 1 d . . .
H10H H 1.484(2) 0.1651(14) 0.6886(11) 0.036(7) Uiso 1 1 d . . .
H10I H 1.380(2) 0.2024(14) 0.7237(12) 0.029(7) Uiso 1 1 d . . .
H10J H 1.197(2) 0.0016(14) 0.6131(12) 0.038(7) Uiso 1 1 d . . .
H10K H 1.070(2) 0.0102(14) 0.5933(11) 0.034(7) Uiso 1 1 d . . .
H10L H 1.152(2) -0.0216(16) 0.5458(14) 0.051(8) Uiso 1 1 d . . .

loop_
_atom_site_aniso_label
_atom_site_aniso_U_11
_atom_site_aniso_U_22
_atom_site_aniso_U_33
_atom_site_aniso_U_23
_atom_site_aniso_U_13
_atom_site_aniso_U_12
C1 0.0248(11) 0.0263(12) 0.0226(11) 0.0068(9) -0.0007(9) 0.0002(9)
C2 0.0288(12) 0.0247(12) 0.0240(12) 0.0048(9) 0.0024(10) -0.0030(9)
C3 0.0247(12) 0.0264(12) 0.0325(13) 0.0011(10) -0.0002(10) -0.0068(9)
C4 0.0203(11) 0.0317(12) 0.0295(12) 0.0027(10) 0.0028(9) -0.0039(9)
C5 0.0241(12) 0.0319(13) 0.0385(14) -0.0018(11) 0.0032(10) 0.0024(10)
C6 0.0260(12) 0.0361(13) 0.0287(13) -0.0066(10) 0.0053(10) 0.0008(10)
C7 0.0306(12) 0.0302(12) 0.0172(11) -0.0017(9) 0.0004(9) -0.0038(10)
C8 0.0248(11) 0.0311(12) 0.0177(11) 0.0000(9) -0.0047(9) -0.0027(9)
C9 0.0360(15) 0.0270(14) 0.0381(15) 0.0024(11) 0.0103(13) 0.0038(11)
C10 0.0233(12) 0.0566(17) 0.0379(15) 0.0180(13) -0.0068(11) 0.0001(11)
C11 0.0393(15) 0.0255(13) 0.0343(14) 0.0005(10) 0.0030(11) -0.0034(10)
C12 0.0331(14) 0.0331(14) 0.0639(19) 0.0014(13) -0.0116(13) -0.0112(11)
C101 0.0321(13) 0.0221(12) 0.0362(14) -0.0020(10) 0.0036(11) -0.0016(10)
C102 0.0238(13) 0.0428(16) 0.0304(14) 0.0038(12) -0.0022(10) 0.0020(11)
C103 0.0359(15) 0.0263(13) 0.0396(15) 0.0020(11) -0.0069(12) -0.0039(11)
N1 0.0205(9) 0.0206(9) 0.0195(9) 0.0020(7) -0.0003(7) -0.0003(7)
N2 0.0222(9) 0.0218(9) 0.0235(10) 0.0004(8) 0.0013(7) -0.0021(7)
N3 0.0214(9) 0.0280(10) 0.0235(10) 0.0028(8) 0.0000(8) 0.0014(8)
N4 0.0227(9) 0.0235(9) 0.0221(9) 0.0004(8) -0.0007(7) -0.0009(7)
N5 0.0212(9) 0.0227(9) 0.0194(9) 0.0020(7) -0.0025(7) -0.0026(7)
Si1 0.0180(3) 0.0251(3) 0.0217(3) 0.0044(2) -0.0020(2) 0.0000(2)
Si2 0.0250(3) 0.0224(3) 0.0219(3) -0.0001(2) 0.0002(2) -0.0049(2)
K1 0.0188(2) 0.0242(3) 0.0181(2) 0.00215(18) -0.00046(18) -0.00018(18)

loop_
_atom_type_symbol
_atom_type_description
_atom_type_scat_dispersion_real
_atom_type_scat_dispersion_imag
_atom_type_scat_source
C C 0.0033 0.0016 'International Tables Vol C Tables 4.2.6.8 and 6.1.1.4'
H H 0.0000 0.0000 'International Tables Vol C Tables 4.2.6.8 and 6.1.1.4'
N N 0.0061 0.0033 'International Tables Vol C Tables 4.2.6.8 and 6.1.1.4'
Si Si 0.0817 0.0704 'International Tables Vol C Tables 4.2.6.8 and 6.1.1.4'
K K 0.2009 0.2494 'International Tables Vol C Tables 4.2.6.8 and 6.1.1.4'

loop_
_geom_angle_atom_site_label_1
_geom_angle_atom_site_label_2
_geom_angle_atom_site_label_3
_geom_angle
_geom_angle_site_symmetry_1
_geom_angle_site_symmetry_3
_geom_angle_publ_flag
N1 C1 C2 115.57(17) . . ?
N1 C1 H1A 108.4 . . ?
C2 C1 H1A 108.4 . . ?
N1 C1 H1B 108.4 . . ?
C2 C1 H1B 108.4 . . ?
H1A C1 H1B 107.4 . . ?
N2 C2 C1 115.50(18) . . ?
N2 C2 H2A 108.4 . . ?
C1 C2 H2A 108.4 . . ?
N2 C2 H2B 108.4 . . ?
C1 C2 H2B 108.4 . . ?
H2A C2 H2B 107.5 . . ?
N2 C3 C4 116.60(18) . . ?
N2 C3 H3A 108.1 . . ?
C4 C3 H3A 108.1 . . ?
N2 C3 H3B 108.1 . . ?
C4 C3 H3B 108.1 . . ?
H3A C3 H3B 107.3 . . ?
N3 C4 C3 114.64(18) . . ?
N3 C4 H4A 108.6 . . ?
C3 C4 H4A 108.6 . . ?
N3 C4 H4B 108.6 . . ?
C3 C4 H4B 108.6 . . ?
H4A C4 H4B 107.6 . . ?
N3 C5 C6 113.25(18) . . ?
N3 C5 H5A 108.9 . . ?
C6 C5 H5A 108.9 . . ?
N3 C5 H5B 108.9 . . ?
C6 C5 H5B 108.9 . . ?
H5A C5 H5B 107.7 . . ?
N4 C6 C5 112.49(19) . . ?
N4 C6 H6A 109.1 . . ?
C5 C6 H6A 109.1 . . ?
N4 C6 H6B 109.1 . . ?
C5 C6 H6B 109.1 . . ?
H6A C6 H6B 107.8 . . ?
N4 C7 C8 113.15(17) . . ?
N4 C7 H7A 108.9 . . ?
C8 C7 H7A 108.9 . . ?
N4 C7 H7B 108.9 . . ?
C8 C7 H7B 108.9 . . ?
H7A C7 H7B 107.8 . . ?
N1 C8 C7 116.51(17) . . ?
N1 C8 H8A 108.2 . . ?
C7 C8 H8A 108.2 . . ?
N1 C8 H8B 108.2 . . ?
C7 C8 H8B 108.2 . . ?
H8A C8 H8B 107.3 . . ?
Si1 C9 K1 86.28(9) . 4_756 ?
Si1 C9 H9A 112.9(16) . . ?
K1 C9 H9A 65.0(16) 4_756 . ?
Si1 C9 H9B 107.7(17) . . ?
K1 C9 H9B 62.7(17) 4_756 . ?
H9A C9 H9B 109(2) . . ?
Si1 C9 H9C 113.8(17) . . ?
K1 C9 H9C 159.0(17) 4_756 . ?
H9A C9 H9C 110(2) . . ?
H9B C9 H9C 103(2) . . ?
Si1 C10 H10A 109.5 . . ?
Si1 C10 H10B 109.5 . . ?
H10A C10 H10B 109.5 . . ?
Si1 C10 H10C 109.5 . . ?
H10A C10 H10C 109.5 . . ?
H10B C10 H10C 109.5 . . ?
Si2 C11 H11A 109.5 . . ?
Si2 C11 H11B 109.5 . . ?
H11A C11 H11B 109.5 . . ?
Si2 C11 H11C 109.5 . . ?
H11A C11 H11C 109.5 . . ?
H11B C11 H11C 109.5 . . ?
Si2 C12 H12A 109.5 . . ?
Si2 C12 H12B 109.5 . . ?
H12A C12 H12B 109.5 . . ?
Si2 C12 H12C 109.5 . . ?
H12A C12 H12C 109.5 . . ?
H12B C12 H12C 109.5 . . ?
N2 C101 H10D 109.5 . . ?
N2 C101 H10E 109.5 . . ?
H10D C101 H10E 109.5 . . ?
N2 C101 H10F 109.5 . . ?
H10D C101 H10F 109.5 . . ?
H10E C101 H10F 109.5 . . ?
N3 C102 K1 56.72(11) . . ?
N3 C102 H10G 107.0(19) . . ?
K1 C102 H10G 73.5(18) . . ?
N3 C102 H10H 112.8(14) . . ?
K1 C102 H10H 168.5(14) . . ?
H10G C102 H10H 108(2) . . ?
N3 C102 H10I 110.8(14) . . ?
K1 C102 H10I 82.1(14) . . ?
H10G C102 H10I 111(2) . . ?
H10H C102 H10I 107.4(19) . . ?
N4 C103 K1 66.01(12) . . ?
N4 C103 H10J 110.5(15) . . ?
K1 C103 H10J 76.3(15) . . ?
N4 C103 H10K 112.2(15) . . ?
K1 C103 H10K 77.8(16) . . ?
H10J C103 H10K 114(2) . . ?
N4 C103 H10L 110.1(15) . . ?
K1 C103 H10L 175.8(15) . . ?
H10J C103 H10L 107(2) . . ?
H10K C103 H10L 103(2) . . ?
C8 N1 C1 113.33(17) . . ?
C8 N1 Si1 111.98(13) . . ?
C1 N1 Si1 121.90(14) . . ?
C8 N1 K1 107.28(12) . . ?
C1 N1 K1 110.98(12) . . ?
Si1 N1 K1 87.64(7) . . ?
C101 N2 C2 109.89(18) . . ?
C101 N2 C3 106.99(17) . . ?
C2 N2 C3 110.62(17) . . ?
C101 N2 K1 122.25(13) . . ?
C2 N2 K1 100.20(12) . . ?
C3 N2 K1 106.58(12) . . ?
C102 N3 C4 110.58(19) . . ?
C102 N3 C5 109.97(18) . . ?
C4 N3 C5 112.02(18) . . ?
C102 N3 K1 98.17(14) . . ?
C4 N3 K1 115.90(12) . . ?
C5 N3 K1 109.33(13) . . ?
C103 N4 C7 110.99(18) . . ?
C103 N4 C6 111.18(19) . . ?
C7 N4 C6 112.99(17) . . ?
C103 N4 K1 87.10(14) . . ?
C7 N4 K1 115.14(12) . . ?
C6 N4 K1 116.60(13) . . ?
Si1 N5 Si2 139.04(11) . . ?
Si1 N5 K1 88.92(7) . . ?
Si2 N5 K1 129.02(9) . . ?
Si1 N5 K1 109.28(8) . 4_756 ?
Si2 N5 K1 93.18(7) . 4_756 ?
K1 N5 K1 81.50(4) . 4_756 ?
N5 Si1 N1 109.28(9) . . ?
N5 Si1 C9 111.15(11) . . ?
N1 Si1 C9 106.23(11) . . ?
N5 Si1 C10 117.15(11) . . ?
N1 Si1 C10 107.14(10) . . ?
C9 Si1 C10 105.27(13) . . ?
N5 Si1 K1 61.39(6) . . ?
N1 Si1 K1 60.23(6) . . ?
C9 Si1 K1 91.03(10) . . ?
C10 Si1 K1 162.15(9) . . ?
N5 Si1 K1 46.67(6) . 4_756 ?
N1 Si1 K1 123.60(6) . 4_756 ?
C9 Si1 K1 64.49(9) . 4_756 ?
C10 Si1 K1 129.22(8) . 4_756 ?
K1 Si1 K1 64.354(16) . 4_756 ?
N5 Si2 C12 117.02(11) . . ?
N5 Si2 C11 115.40(10) . . ?
C12 Si2 C11 105.64(12) . . ?
N5 Si2 K1 58.25(6) . 4_756 ?
C12 Si2 K1 128.96(9) . 4_756 ?
C11 Si2 K1 122.37(8) . 4_756 ?
N5 Si2 H2SI 109.8(8) . . ?
C12 Si2 H2SI 103.4(9) . . ?
C11 Si2 H2SI 104.2(8) . . ?
K1 Si2 H2SI 51.7(8) 4_756 . ?
N3 K1 N1 103.59(5) . . ?
N3 K1 N5 155.63(5) . . ?
N1 K1 N5 57.35(5) . . ?
N3 K1 N4 60.60(5) . . ?
N1 K1 N4 62.49(5) . . ?
N5 K1 N4 95.43(5) . . ?
N3 K1 N5 110.70(5) . 4_756 ?
N1 K1 N5 144.66(5) . 4_756 ?
N5 K1 N5 91.25(5) . 4_756 ?
N4 K1 N5 144.39(5) . 4_756 ?
N3 K1 N2 63.04(5) . . ?
N1 K1 N2 65.00(5) . . ?
N5 K1 N2 113.64(5) . . ?
N4 K1 N2 84.49(5) . . ?
N5 K1 N2 124.31(5) 4_756 . ?
N3 K1 C103 75.47(6) . . ?
N1 K1 C103 75.96(6) . . ?
N5 K1 C103 84.46(6) . . ?
N4 K1 C103 26.88(6) . . ?
N5 K1 C103 120.37(6) 4_756 . ?
N2 K1 C103 111.37(6) . . ?
N3 K1 Si1 135.45(4) . . ?
N1 K1 Si1 32.12(4) . . ?
N5 K1 Si1 29.69(4) . . ?
N4 K1 Si1 88.44(4) . . ?
N5 K1 Si1 112.71(4) 4_756 . ?
N2 K1 Si1 84.29(4) . . ?
C103 K1 Si1 90.95(5) . . ?
N3 K1 C102 25.11(6) . . ?
N1 K1 C102 127.86(6) . . ?
N5 K1 C102 170.76(6) . . ?
N4 K1 C102 82.20(6) . . ?
N5 K1 C102 85.67(6) 4_756 . ?
N2 K1 C102 75.13(6) . . ?
C103 K1 C102 89.58(7) . . ?
Si1 K1 C102 158.06(5) . . ?
N3 K1 C9 92.83(6) . 4_756 ?
N1 K1 C9 117.99(6) . 4_756 ?
N5 K1 C9 109.26(6) . 4_756 ?
N4 K1 C9 150.59(6) . 4_756 ?
N5 K1 C9 53.28(6) 4_756 4_756 ?
N2 K1 C9 71.31(6) . 4_756 ?
C103 K1 C9 164.05(7) . 4_756 ?
Si1 K1 C9 105.00(5) . 4_756 ?
C102 K1 C9 75.75(7) . 4_756 ?
N3 K1 Si2 98.45(4) . 4_756 ?
N1 K1 Si2 151.61(4) . 4_756 ?
N5 K1 Si2 96.15(4) . 4_756 ?
N4 K1 Si2 115.82(4) . 4_756 ?
N5 K1 Si2 28.57(4) 4_756 4_756 ?
N2 K1 Si2 142.63(4) . 4_756 ?
C103 K1 Si2 92.75(5) . 4_756 ?
Si1 K1 Si2 124.82(2) . 4_756 ?
C102 K1 Si2 77.04(5) . 4_756 ?
C9 K1 Si2 78.06(5) 4_756 4_756 ?
N3 K1 Si1 103.55(4) . 4_756 ?
N1 K1 Si1 137.68(4) . 4_756 ?
N5 K1 Si1 100.79(4) . 4_756 ?
N4 K1 Si1 159.38(4) . 4_756 ?
N5 K1 Si1 24.05(4) 4_756 4_756 ?
N2 K1 Si1 100.36(4) . 4_756 ?
C103 K1 Si1 142.66(5) . 4_756 ?
Si1 K1 Si1 111.899(17) . 4_756 ?
C102 K1 Si1 79.77(5) . 4_756 ?
C9 K1 Si1 29.23(4) 4_756 4_756 ?
Si2 K1 Si1 50.056(16) 4_756 4_756 ?

loop_
_geom_bond_atom_site_label_1
_geom_bond_atom_site_label_2
_geom_bond_distance
_geom_bond_site_symmetry_2
_geom_bond_publ_flag
C1 N1 1.472(3) . ?
C1 C2 1.529(3) . ?
C1 H1A 0.9900 . ?
C1 H1B 0.9900 . ?
C2 N2 1.476(3) . ?
C2 H2A 0.9900 . ?
C2 H2B 0.9900 . ?
C3 N2 1.475(3) . ?
C3 C4 1.520(3) . ?
C3 H3A 0.9900 . ?
C3 H3B 0.9900 . ?
C4 N3 1.465(3) . ?
C4 H4A 0.9900 . ?
C4 H4B 0.9900 . ?
C5 N3 1.469(3) . ?
C5 C6 1.519(3) . ?
C5 H5A 0.9900 . ?
C5 H5B 0.9900 . ?
C6 N4 1.462(3) . ?
C6 H6A 0.9900 . ?
C6 H6B 0.9900 . ?
C7 N4 1.461(3) . ?
C7 C8 1.528(3) . ?
C7 H7A 0.9900 . ?
C7 H7B 0.9900 . ?
C8 N1 1.467(3) . ?
C8 H8A 0.9900 . ?
C8 H8B 0.9900 . ?
C9 Si1 1.873(3) . ?
C9 K1 3.461(3) 4_756 ?
C9 H9A 0.92(3) . ?
C9 H9B 0.91(3) . ?
C9 H9C 0.98(3) . ?
C10 Si1 1.886(2) . ?
C10 H10A 0.9800 . ?
C10 H10B 0.9800 . ?
C10 H10C 0.9800 . ?
C11 Si2 1.882(2) . ?
C11 H11A 0.9800 . ?
C11 H11B 0.9800 . ?
C11 H11C 0.9800 . ?
C12 Si2 1.876(2) . ?
C12 H12A 0.9800 . ?
C12 H12B 0.9800 . ?
C12 H12C 0.9800 . ?
C101 N2 1.470(3) . ?
C101 H10D 0.9800 . ?
C101 H10E 0.9800 . ?
C101 H10F 0.9800 . ?
C102 N3 1.460(3) . ?
C102 K1 3.405(3) . ?
C102 H10G 0.95(3) . ?
C102 H10H 1.00(3) . ?
C102 H10I 0.96(3) . ?
C103 N4 1.454(3) . ?
C103 K1 3.210(3) . ?
C103 H10J 0.96(3) . ?
C103 H10K 0.91(3) . ?
C103 H10L 1.04(3) . ?
N1 Si1 1.7753(18) . ?
N1 K1 2.8980(17) . ?
N2 K1 2.9941(18) . ?
N3 K1 2.8754(19) . ?
N4 K1 2.9369(18) . ?
N5 Si1 1.6523(18) . ?
N5 Si2 1.6587(18) . ?
N5 K1 2.9289(18) . ?
N5 K1 2.9494(18) 4_756 ?
Si1 K1 3.3357(8) . ?
Si1 K1 3.8271(8) 4_756 ?
Si2 K1 3.4630(8) 4_756 ?
Si2 H2SI 1.49(2) . ?
K1 N5 2.9494(18) 4_756 ?
K1 C9 3.461(3) 4_756 ?
K1 Si2 3.4630(8) 4_756 ?
K1 Si1 3.8271(8) 4_756 ?

loop_
_geom_torsion_atom_site_label_1
_geom_torsion_atom_site_label_2
_geom_torsion_atom_site_label_3
_geom_torsion_atom_site_label_4
_geom_torsion
_geom_torsion_site_symmetry_1
_geom_torsion_site_symmetry_2
_geom_torsion_site_symmetry_3
_geom_torsion_site_symmetry_4
_geom_torsion_publ_flag
N1 C1 C2 N2 -67.7(3) . . . . ?
N2 C3 C4 N3 -57.6(3) . . . . ?
N3 C5 C6 N4 -54.7(3) . . . . ?
N4 C7 C8 N1 56.0(3) . . . . ?
C7 C8 N1 C1 66.4(2) . . . . ?
C7 C8 N1 Si1 -150.96(15) . . . . ?
C7 C8 N1 K1 -56.4(2) . . . . ?
C2 C1 N1 C8 -92.3(2) . . . . ?
C2 C1 N1 Si1 129.27(17) . . . . ?
C2 C1 N1 K1 28.5(2) . . . . ?
C1 C2 N2 C101 -69.9(2) . . . . ?
C1 C2 N2 C3 172.16(18) . . . . ?
C1 C2 N2 K1 59.99(19) . . . . ?
C4 C3 N2 C101 -178.02(19) . . . . ?
C4 C3 N2 C2 -58.4(2) . . . . ?
C4 C3 N2 K1 49.7(2) . . . . ?
K1 C102 N3 C4 121.69(17) . . . . ?
K1 C102 N3 C5 -114.07(17) . . . . ?
C3 C4 N3 C102 -80.6(2) . . . . ?
C3 C4 N3 C5 156.35(19) . . . . ?
C3 C4 N3 K1 30.0(2) . . . . ?
C6 C5 N3 C102 166.4(2) . . . . ?
C6 C5 N3 C4 -70.2(2) . . . . ?
C6 C5 N3 K1 59.7(2) . . . . ?
K1 C103 N4 C7 -115.86(15) . . . . ?
K1 C103 N4 C6 117.46(16) . . . . ?
C8 C7 N4 C103 74.7(2) . . . . ?
C8 C7 N4 C6 -159.66(18) . . . . ?
C8 C7 N4 K1 -22.2(2) . . . . ?
C5 C6 N4 C103 -77.5(2) . . . . ?
C5 C6 N4 C7 156.91(19) . . . . ?
C5 C6 N4 K1 20.1(2) . . . . ?
Si2 N5 Si1 N1 -122.07(17) . . . . ?
K1 N5 Si1 N1 37.82(8) . . . . ?
K1 N5 Si1 N1 118.42(8) 4_756 . . . ?
Si2 N5 Si1 C9 121.00(18) . . . . ?
K1 N5 Si1 C9 -79.10(11) . . . . ?
K1 N5 Si1 C9 1.50(13) 4_756 . . . ?
Si2 N5 Si1 C10 0.0(2) . . . . ?
K1 N5 Si1 C10 159.85(10) . . . . ?
K1 N5 Si1 C10 -119.54(11) 4_756 . . . ?
Si2 N5 Si1 K1 -159.9(2) . . . . ?
K1 N5 Si1 K1 80.61(6) 4_756 . . . ?
Si2 N5 Si1 K1 119.5(2) . . . 4_756 ?
K1 N5 Si1 K1 -80.61(6) . . . 4_756 ?
C8 N1 Si1 N5 69.38(15) . . . . ?
C1 N1 Si1 N5 -151.68(15) . . . . ?
K1 N1 Si1 N5 -38.32(9) . . . . ?
C8 N1 Si1 C9 -170.63(15) . . . . ?
C1 N1 Si1 C9 -31.68(19) . . . . ?
K1 N1 Si1 C9 81.67(11) . . . . ?
C8 N1 Si1 C10 -58.50(17) . . . . ?
C1 N1 Si1 C10 80.45(18) . . . . ?
K1 N1 Si1 C10 -166.20(10) . . . . ?
C8 N1 Si1 K1 107.70(14) . . . . ?
C1 N1 Si1 K1 -113.35(16) . . . . ?
C8 N1 Si1 K1 119.56(12) . . . 4_756 ?
C1 N1 Si1 K1 -101.49(15) . . . 4_756 ?
K1 N1 Si1 K1 11.86(7) . . . 4_756 ?
K1 C9 Si1 N5 -1.21(11) 4_756 . . . ?
K1 C9 Si1 N1 -119.98(7) 4_756 . . . ?
K1 C9 Si1 C10 126.58(9) 4_756 . . . ?
K1 C9 Si1 K1 -60.78(5) 4_756 . . . ?
Si1 N5 Si2 C12 -3.7(2) . . . . ?
K1 N5 Si2 C12 -157.41(12) . . . . ?
K1 N5 Si2 C12 120.96(11) 4_756 . . . ?
Si1 N5 Si2 C11 121.59(18) . . . . ?
K1 N5 Si2 C11 -32.15(15) . . . . ?
K1 N5 Si2 C11 -113.78(10) 4_756 . . . ?
Si1 N5 Si2 K1 -124.63(19) . . . 4_756 ?
K1 N5 Si2 K1 81.63(9) . . . 4_756 ?
C102 N3 K1 N1 166.35(14) . . . . ?
C4 N3 K1 N1 48.67(15) . . . . ?
C5 N3 K1 N1 -79.07(14) . . . . ?
C102 N3 K1 N5 -157.87(15) . . . . ?
C4 N3 K1 N5 84.45(19) . . . . ?
C5 N3 K1 N5 -43.3(2) . . . . ?
C102 N3 K1 N4 -146.62(15) . . . . ?
C4 N3 K1 N4 95.70(15) . . . . ?
C5 N3 K1 N4 -32.04(13) . . . . ?
C102 N3 K1 N5 -4.93(15) . . . 4_756 ?
C4 N3 K1 N5 -122.61(14) . . . 4_756 ?
C5 N3 K1 N5 109.65(14) . . . 4_756 ?
C102 N3 K1 N2 114.01(15) . . . . ?
C4 N3 K1 N2 -3.68(13) . . . . ?
C5 N3 K1 N2 -131.42(15) . . . . ?
C102 N3 K1 C103 -122.34(15) . . . . ?
C4 N3 K1 C103 119.98(15) . . . . ?
C5 N3 K1 C103 -7.76(14) . . . . ?
C102 N3 K1 Si1 161.48(13) . . . . ?
C4 N3 K1 Si1 43.80(17) . . . . ?
C5 N3 K1 Si1 -83.94(14) . . . . ?
C4 N3 K1 C102 -117.7(2) . . . . ?
C5 N3 K1 C102 114.6(2) . . . . ?
C102 N3 K1 C9 46.66(15) . . . 4_756 ?
C4 N3 K1 C9 -71.02(15) . . . 4_756 ?
C5 N3 K1 C9 161.24(14) . . . 4_756 ?
C102 N3 K1 Si2 -31.68(14) . . . 4_756 ?
C4 N3 K1 Si2 -149.36(14) . . . 4_756 ?
C5 N3 K1 Si2 82.90(13) . . . 4_756 ?
C102 N3 K1 Si1 19.13(14) . . . 4_756 ?
C4 N3 K1 Si1 -98.55(14) . . . 4_756 ?
C5 N3 K1 Si1 133.71(13) . . . 4_756 ?
C8 N1 K1 N3 74.14(13) . . . . ?
C1 N1 K1 N3 -50.15(14) . . . . ?
Si1 N1 K1 N3 -173.56(6) . . . . ?
C8 N1 K1 N5 -89.21(13) . . . . ?
C1 N1 K1 N5 146.50(14) . . . . ?
Si1 N1 K1 N5 23.09(6) . . . . ?
C8 N1 K1 N4 28.19(12) . . . . ?
C1 N1 K1 N4 -96.10(13) . . . . ?
Si1 N1 K1 N4 140.49(8) . . . . ?
C8 N1 K1 N5 -120.04(13) . . . 4_756 ?
C1 N1 K1 N5 115.67(14) . . . 4_756 ?
Si1 N1 K1 N5 -7.74(12) . . . 4_756 ?
C8 N1 K1 N2 125.28(13) . . . . ?
C1 N1 K1 N2 0.99(12) . . . . ?
Si1 N1 K1 N2 -122.42(8) . . . . ?
C8 N1 K1 C103 3.20(13) . . . . ?
C1 N1 K1 C103 -121.09(14) . . . . ?
Si1 N1 K1 C103 115.50(8) . . . . ?
C8 N1 K1 Si1 -112.30(14) . . . . ?
C1 N1 K1 Si1 123.41(16) . . . . ?
C8 N1 K1 C102 81.42(14) . . . . ?
C1 N1 K1 C102 -42.87(16) . . . . ?
Si1 N1 K1 C102 -166.28(7) . . . . ?
C8 N1 K1 C9 174.86(12) . . . 4_756 ?
C1 N1 K1 C9 50.57(14) . . . 4_756 ?
Si1 N1 K1 C9 -72.83(8) . . . 4_756 ?
C8 N1 K1 Si2 -65.78(15) . . . 4_756 ?
C1 N1 K1 Si2 169.93(10) . . . 4_756 ?
Si1 N1 K1 Si2 46.52(12) . . . 4_756 ?
C8 N1 K1 Si1 -157.28(10) . . . 4_756 ?
C1 N1 K1 Si1 78.43(14) . . . 4_756 ?
Si1 N1 K1 Si1 -44.98(9) . . . 4_756 ?
Si1 N5 K1 N3 -67.35(15) . . . . ?
Si2 N5 K1 N3 95.79(16) . . . . ?
K1 N5 K1 N3 -177.02(11) 4_756 . . . ?
Si1 N5 K1 N1 -24.90(6) . . . . ?
Si2 N5 K1 N1 138.24(13) . . . . ?
K1 N5 K1 N1 -134.58(6) 4_756 . . . ?
Si1 N5 K1 N4 -77.18(7) . . . . ?
Si2 N5 K1 N4 85.96(11) . . . . ?
K1 N5 K1 N4 173.15(4) 4_756 . . . ?
Si1 N5 K1 N5 137.85(6) . . . 4_756 ?
Si2 N5 K1 N5 -59.01(11) . . . 4_756 ?
K1 N5 K1 N5 28.17(6) 4_756 . . 4_756 ?
Si1 N5 K1 N2 9.17(9) . . . . ?
Si2 N5 K1 N2 172.30(10) . . . . ?
K1 N5 K1 N2 -100.51(5) 4_756 . . . ?
Si1 N5 K1 C103 -101.76(8) . . . . ?
Si2 N5 K1 C103 61.38(12) . . . . ?
K1 N5 K1 C103 148.57(6) 4_756 . . . ?
Si2 N5 K1 Si1 163.14(17) . . . . ?
K1 N5 K1 Si1 -109.68(8) 4_756 . . . ?
Si1 N5 K1 C102 -151.8(3) . . . . ?
Si2 N5 K1 C102 11.3(4) . . . . ?
K1 N5 K1 C102 98.5(4) 4_756 . . . ?
Si1 N5 K1 C9 86.60(8) . . . 4_756 ?
Si2 N5 K1 C9 -110.26(12) . . . 4_756 ?
K1 N5 K1 C9 -23.08(6) 4_756 . . 4_756 ?
Si1 N5 K1 Si2 166.07(6) . . . 4_756 ?
Si2 N5 K1 Si2 -30.80(11) . . . 4_756 ?
K1 N5 K1 Si2 56.39(4) 4_756 . . 4_756 ?
Si1 N5 K1 Si1 115.62(6) . . . 4_756 ?
Si2 N5 K1 Si1 -81.24(11) . . . 4_756 ?
K1 N5 K1 Si1 5.95(4) 4_756 . . 4_756 ?
C103 N4 K1 N3 118.33(14) . . . . ?
C7 N4 K1 N3 -129.80(15) . . . . ?
C6 N4 K1 N3 6.05(14) . . . . ?
C103 N4 K1 N1 -114.97(14) . . . . ?
C7 N4 K1 N1 -3.10(13) . . . . ?
C6 N4 K1 N1 132.75(16) . . . . ?
C103 N4 K1 N5 -66.30(14) . . . . ?
C7 N4 K1 N5 45.57(14) . . . . ?
C6 N4 K1 N5 -178.59(15) . . . . ?
C103 N4 K1 N5 33.50(17) . . . 4_756 ?
C7 N4 K1 N5 145.37(13) . . . 4_756 ?
C6 N4 K1 N5 -78.79(17) . . . 4_756 ?
C103 N4 K1 N2 -179.60(14) . . . . ?
C7 N4 K1 N2 -67.73(14) . . . . ?
C6 N4 K1 N2 68.12(15) . . . . ?
C7 N4 K1 C103 111.9(2) . . . . ?
C6 N4 K1 C103 -112.3(2) . . . . ?
C103 N4 K1 Si1 -95.19(13) . . . . ?
C7 N4 K1 Si1 16.68(14) . . . . ?
C6 N4 K1 Si1 152.53(15) . . . . ?
C103 N4 K1 C102 104.70(14) . . . . ?
C7 N4 K1 C102 -143.43(15) . . . . ?
C6 N4 K1 C102 -7.58(15) . . . . ?
C103 N4 K1 C9 146.19(16) . . . 4_756 ?
C7 N4 K1 C9 -101.94(18) . . . 4_756 ?
C6 N4 K1 C9 33.9(2) . . . 4_756 ?
C103 N4 K1 Si2 33.23(14) . . . 4_756 ?
C7 N4 K1 Si2 145.10(13) . . . 4_756 ?
C6 N4 K1 Si2 -79.06(15) . . . 4_756 ?
C103 N4 K1 Si1 75.54(18) . . . 4_756 ?
C7 N4 K1 Si1 -172.59(11) . . . 4_756 ?
C6 N4 K1 Si1 -36.7(2) . . . 4_756 ?
C101 N2 K1 N3 -145.44(17) . . . . ?
C2 N2 K1 N3 93.09(13) . . . . ?
C3 N2 K1 N3 -22.18(13) . . . . ?
C101 N2 K1 N1 92.68(16) . . . . ?
C2 N2 K1 N1 -28.80(12) . . . . ?
C3 N2 K1 N1 -144.07(14) . . . . ?
C101 N2 K1 N5 61.32(17) . . . . ?
C2 N2 K1 N5 -60.16(13) . . . . ?
C3 N2 K1 N5 -175.43(13) . . . . ?
C101 N2 K1 N4 154.84(16) . . . . ?
C2 N2 K1 N4 33.37(12) . . . . ?
C3 N2 K1 N4 -81.90(13) . . . . ?
C101 N2 K1 N5 -47.80(17) . . . 4_756 ?
C2 N2 K1 N5 -169.28(11) . . . 4_756 ?
C3 N2 K1 N5 75.46(14) . . . 4_756 ?
C101 N2 K1 C103 154.65(16) . . . . ?
C2 N2 K1 C103 33.17(14) . . . . ?
C3 N2 K1 C103 -82.10(14) . . . . ?
C101 N2 K1 Si1 65.87(15) . . . . ?
C2 N2 K1 Si1 -55.61(12) . . . . ?
C3 N2 K1 Si1 -170.88(13) . . . . ?
C101 N2 K1 C102 -121.79(17) . . . . ?
C2 N2 K1 C102 116.73(13) . . . . ?
C3 N2 K1 C102 1.47(13) . . . . ?
C101 N2 K1 C9 -42.10(16) . . . 4_756 ?
C2 N2 K1 C9 -163.58(14) . . . 4_756 ?
C3 N2 K1 C9 81.15(14) . . . 4_756 ?
C101 N2 K1 Si2 -78.68(17) . . . 4_756 ?
C2 N2 K1 Si2 159.84(10) . . . 4_756 ?
C3 N2 K1 Si2 44.57(16) . . . 4_756 ?
C101 N2 K1 Si1 -45.40(16) . . . 4_756 ?
C2 N2 K1 Si1 -166.88(11) . . . 4_756 ?
C3 N2 K1 Si1 77.85(13) . . . 4_756 ?
N4 C103 K1 N3 -52.39(13) . . . . ?
N4 C103 K1 N1 55.98(13) . . . . ?
N4 C103 K1 N5 113.67(13) . . . . ?
N4 C103 K1 N5 -158.13(11) . . . 4_756 ?
N4 C103 K1 N2 0.43(15) . . . . ?
N4 C103 K1 Si1 84.66(13) . . . . ?
N4 C103 K1 C102 -73.40(13) . . . . ?
N4 C103 K1 C9 -96.3(3) . . . 4_756 ?
N4 C103 K1 Si2 -150.41(12) . . . 4_756 ?
N4 C103 K1 Si1 -145.79(10) . . . 4_756 ?
N5 Si1 K1 N3 147.13(9) . . . . ?
N1 Si1 K1 N3 8.94(9) . . . . ?
C9 Si1 K1 N3 -99.22(10) . . . . ?
C10 Si1 K1 N3 57.0(3) . . . . ?
K1 Si1 K1 N3 -160.11(6) 4_756 . . . ?
N5 Si1 K1 N1 138.19(10) . . . . ?
C9 Si1 K1 N1 -108.16(11) . . . . ?
C10 Si1 K1 N1 48.1(3) . . . . ?
K1 Si1 K1 N1 -169.05(7) 4_756 . . . ?
N1 Si1 K1 N5 -138.19(10) . . . . ?
C9 Si1 K1 N5 113.65(11) . . . . ?
C10 Si1 K1 N5 -90.1(3) . . . . ?
K1 Si1 K1 N5 52.76(7) 4_756 . . . ?
N5 Si1 K1 N4 103.82(8) . . . . ?
N1 Si1 K1 N4 -34.37(7) . . . . ?
C9 Si1 K1 N4 -142.53(9) . . . . ?
C10 Si1 K1 N4 13.7(3) . . . . ?
K1 Si1 K1 N4 156.58(4) 4_756 . . . ?
N5 Si1 K1 N5 -46.66(7) . . . 4_756 ?
N1 Si1 K1 N5 175.15(8) . . . 4_756 ?
C9 Si1 K1 N5 66.99(10) . . . 4_756 ?
C10 Si1 K1 N5 -136.8(3) . . . 4_756 ?
K1 Si1 K1 N5 6.10(4) 4_756 . . 4_756 ?
N5 Si1 K1 N2 -171.56(8) . . . . ?
N1 Si1 K1 N2 50.25(7) . . . . ?
C9 Si1 K1 N2 -57.91(9) . . . . ?
C10 Si1 K1 N2 98.3(3) . . . . ?
K1 Si1 K1 N2 -118.80(4) 4_756 . . . ?
N5 Si1 K1 C103 77.05(9) . . . . ?
N1 Si1 K1 C103 -61.13(8) . . . . ?
C9 Si1 K1 C103 -169.29(10) . . . . ?
C10 Si1 K1 C103 -13.1(3) . . . . ?
K1 Si1 K1 C103 129.81(5) 4_756 . . . ?
N5 Si1 K1 C102 168.28(15) . . . . ?
N1 Si1 K1 C102 30.09(15) . . . . ?
C9 Si1 K1 C102 -78.07(16) . . . . ?
C10 Si1 K1 C102 78.2(3) . . . . ?
K1 Si1 K1 C102 -138.96(14) 4_756 . . . ?
N5 Si1 K1 C9 -102.68(8) . . . 4_756 ?
N1 Si1 K1 C9 119.13(8) . . . 4_756 ?
C9 Si1 K1 C9 10.97(11) . . . 4_756 ?
C10 Si1 K1 C9 167.2(3) . . . 4_756 ?
K1 Si1 K1 C9 -49.92(5) 4_756 . . 4_756 ?
N5 Si1 K1 Si2 -16.96(8) . . . 4_756 ?
N1 Si1 K1 Si2 -155.14(7) . . . 4_756 ?
C9 Si1 K1 Si2 96.70(9) . . . 4_756 ?
C10 Si1 K1 Si2 -107.1(3) . . . 4_756 ?
K1 Si1 K1 Si2 35.80(2) 4_756 . . 4_756 ?
N5 Si1 K1 Si1 -72.67(8) . . . 4_756 ?
N1 Si1 K1 Si1 149.14(7) . . . 4_756 ?
C9 Si1 K1 Si1 40.98(9) . . . 4_756 ?
C10 Si1 K1 Si1 -162.8(3) . . . 4_756 ?
K1 Si1 K1 Si1 -19.91(2) 4_756 . . 4_756 ?
N3 C102 K1 N1 -16.88(17) . . . . ?
N3 C102 K1 N5 104.6(4) . . . . ?
N3 C102 K1 N4 28.94(14) . . . . ?
N3 C102 K1 N5 175.37(14) . . . 4_756 ?
N3 C102 K1 N2 -57.40(13) . . . . ?
N3 C102 K1 C103 54.87(14) . . . . ?
N3 C102 K1 Si1 -36.6(2) . . . . ?
N3 C102 K1 C9 -131.46(15) . . . 4_756 ?
N3 C102 K1 Si2 147.79(14) . . . 4_756 ?
N3 C102 K1 Si1 -161.11(14) . . . 4_756 ?
